data_7235237
loop_
_publ_author_name
'Dimitrievska, Mirjana'
'Chong, Marina'
'Bowden, Mark E.'
'Wu, Hui'
'Zhou, Wei'
'Nayyar, Iffat'
'Ginovska, Bojana'
'Gennett, Thomas'
'Autrey, Tom'
'Jensen, Craig M.'
'Udovic, Terrence J.'

_publ_section_title
;
 Structural and reorientational dynamics of tetrahydroborate
 (BH<sub>4</sub><sup>-</sup>) and tetrahydrofuran (THF) in a
 Mg(BH<sub>4</sub>)<sub>2</sub>&#x00B7;3THF adduct: neutron-scattering
 characterization.
;
_journal_issue 1
_journal_name_full 'Physical chemistry chemical physics : PCCP'
_journal_page_first 368
_journal_page_last 378
_journal_paper_doi 10.1039/c9cp03311d
_journal_volume 22
_journal_year 2019
_chemical_formula_sum 'C12 H8 B2 D24 Mg O3'
_chemical_formula_weight 294.45
_space_group_IT_number 15
_space_group_name_Hall '-C 2yc'
_space_group_name_H-M_alt 'C 1 2/c 1'
_symmetry_cell_setting monoclinic
_symmetry_space_group_name_H-M 'C 1 2/c 1'
_audit_creation_date 2018-12-06T09:49
_audit_creation_method 'from EXP file using GSAS2CIF'
_audit_update_record
;
2019-11-02 deposited with the CCDC.	2019-11-11 downloaded from the CCDC.
;
_cell_angle_alpha 90.0
_cell_angle_beta 144.4562(31)
_cell_angle_gamma 90.0
_cell_formula_units_Z 4
_cell_length_a 11.9604(12)
_cell_length_b 12.4903(14)
_cell_length_c 19.9494(23)
_cell_measurement_temperature 225
_cell_volume 1732.5(4)
_computing_structure_refinement GSAS
_diffrn_ambient_temperature 225
_diffrn_measurement_device_type 'BT-1 neutron powder diffractometer'
_diffrn_radiation_probe neutron
_diffrn_radiation_wavelength 1.5397
_exptl_absorpt_correction_T_max 1.00000
_exptl_absorpt_correction_T_min 1.00000
_pd_calc_method 'Rietveld Refinement'
_pd_meas_2theta_range_inc 0.05
_pd_meas_2theta_range_max 167.75
_pd_meas_2theta_range_min 3.0
_pd_meas_number_of_points 3296
_pd_phase_name Mg_(BH4)2_3xTDF_225K
_pd_proc_2theta_range_inc 0.05
_pd_proc_2theta_range_max 167.7393
_pd_proc_2theta_range_min 2.9893
_pd_proc_info_datetime 2018-12-06T09:49:25
_pd_proc_ls_peak_cutoff 0.00500
_pd_proc_ls_prof_R_factor 0.0166
_pd_proc_ls_prof_wR_expected 0.0157
_pd_proc_ls_prof_wR_factor 0.0191
_pd_proc_number_of_points 3296
_refine_ls_goodness_of_fit_all 1.22
_refine_ls_matrix_type full
_refine_ls_number_parameters 26
_refine_ls_number_restraints 6
_refine_ls_R_Fsqd_factor 0.08542
_refine_ls_shift/su_max 0.04
_refine_ls_shift/su_mean 0.02
_reflns_d_resolution_high 0.783
_reflns_d_resolution_low 8.348
_reflns_limit_h_max 15
_reflns_limit_h_min 0
_reflns_limit_k_max 16
_reflns_limit_k_min 0
_reflns_limit_l_max 14
_reflns_limit_l_min -25
_reflns_number_total 1714
_cod_data_source_file c9cp03311d3.cif
_cod_data_source_block MGBHTDF_225K_publ
_cod_depositor_comments
;
The following automatic conversions were performed:

data item '_geom_angle_publ_flag' value 'N' was changed to 'n' in
accordance with the
/home/data/users/saulius/crontab/automatic-downloads/rss-feeds/RSC/lib/dictionaries/cif_core.dic
dictionary named 'cif_core.dic' version 2.4.2 last updated on
2011-04-26 (64 times).

data item '_geom_bond_publ_flag' value 'N' was changed to 'n' in
accordance with the
/home/data/users/saulius/crontab/automatic-downloads/rss-feeds/RSC/lib/dictionaries/cif_core.dic
dictionary named 'cif_core.dic' version 2.4.2 last updated on
2011-04-26 (29 times).

Automatic conversion script
Id: cif_fix_values 6909 2019-04-08 15:41:33Z antanas 

 Adding full bibliography for 7235237--7235238.cif.
;
_cod_original_cell_volume 1732.47(15)
_cod_original_sg_symbol_H-M 'C 2/c'
_cod_original_formula_sum 'C12 H8 D24 B2 Mg O3'
_cod_database_code 7235237
_gsas_exptl_extinct_corr_t_min 1.00000
_gsas_exptl_extinct_corr_t_max 1.00000

loop_
_symmetry_equiv_pos_site_id
_symmetry_equiv_pos_as_xyz
1 +x,+y,+z
2 -x,+y,-z+1/2
-1 -x,-y,-z
-2 +x,-y,+z+1/2
101 +x+1/2,+y+1/2,+z
102 -x+1/2,+y+1/2,-z+1/2
-101 -x+1/2,-y+1/2,-z
-102 +x+1/2,-y+1/2,+z+1/2

loop_
_atom_site_type_symbol
_atom_site_label
_atom_site_fract_x
_atom_site_fract_y
_atom_site_fract_z
_atom_site_occupancy
_atom_site_thermal_displace_type
_atom_site_U_iso_or_equiv
_atom_site_symmetry_multiplicity
Mg Mg1 0.0 0.5870(5) 0.25 1.0 Uiso 0.00985 4
O O1 0.0 0.4177(5) 0.25 1.0 Uiso 0.02456 4
C C1 0.1716(22) 0.3496(5) 0.3308(14) 1.0 Uiso 0.02956 8
C C2 0.1014(10) 0.2380(5) 0.31450(34) 1.0 Uiso 0.02956 8
D D1 0.2791(27) 0.3823(5) 0.4180(15) 1.0 Uiso 0.06668 8
D D2 0.2280(26) 0.3520(5) 0.3068(15) 1.0 Uiso 0.06668 8
D D3 0.0967(28) 0.2265(5) 0.3669(15) 1.0 Uiso 0.06668 8
D D4 0.1939(28) 0.1766(5) 0.3371(16) 1.0 Uiso 0.06668 8
O O2 0.1655(7) 0.56319(26) 0.41748(26) 1.0 Uiso 0.02456 8
C C3 0.0982(7) 0.51013(26) 0.44562(26) 1.0 Uiso 0.02956 8
C C6 0.3616(7) 0.60336(26) 0.52366(26) 1.0 Uiso 0.02956 8
C C4 0.2262(7) 0.55402(26) 0.56333(26) 1.0 Uiso 0.02956 8
C C5 0.4201(7) 0.56563(26) 0.62188(26) 1.0 Uiso 0.02956 8
D D5 -0.0549(7) 0.52961(26) 0.37622(26) 1.0 Uiso 0.06668 8
D D6 0.1154(7) 0.42280(26) 0.44794(26) 1.0 Uiso 0.06668 8
D D7 0.1734(7) 0.63224(26) 0.55517(26) 1.0 Uiso 0.06668 8
D D8 0.2333(7) 0.50014(26) 0.61015(26) 1.0 Uiso 0.06668 8
D D9 0.5168(7) 0.62338(26) 0.69321(26) 1.0 Uiso 0.06668 8
D D10 0.4938(7) 0.48781(26) 0.65465(26) 1.0 Uiso 0.06668 8
D D11 0.4524(7) 0.57154(26) 0.52764(26) 1.0 Uiso 0.06668 8
D D12 0.3574(7) 0.69114(26) 0.51754(26) 1.0 Uiso 0.06668 8
B B1 0.2558(10) 0.6702(6) 0.3085(10) 1.0 Uiso 0.00736 8
H H1 0.1524(10) 0.7193(6) 0.2983(10) 1.0 Uiso 0.07945 8
H H2 0.2432(10) 0.5718(6) 0.3112(10) 1.0 Uiso 0.07945 8
H H3 0.4214(10) 0.6960(6) 0.4004(10) 1.0 Uiso 0.07945 8
H H4 0.2031(10) 0.6912(6) 0.2261(10) 1.0 Uiso 0.07945 8

loop_
_atom_type_symbol
_atom_type_number_in_cell
_atom_type_scat_length_neutron
_atom_type_scat_source
Mg 4.0 0.5375 International_Tables_Vol_C
O 12.0 0.5803 International_Tables_Vol_C
C 48.0 0.6646 International_Tables_Vol_C
D 96.0 0.6671 International_Tables_Vol_C
B 8.0 0.5300 International_Tables_Vol_C
H 32.0 -0.3739 International_Tables_Vol_C

loop_
_geom_angle_atom_site_label_1
_geom_angle_atom_site_label_2
_geom_angle_atom_site_label_3
_geom_angle
_geom_angle_site_symmetry_1
_geom_angle_site_symmetry_3
_geom_angle_publ_flag
O1 Mg1 O2 81.87(18) 1_555 1_555 n
O1 Mg1 B1 115.12(10) 1_555 1_555 n
O1 Mg1 H1 144.48(12) 1_555 1_555 n
O1 Mg1 H2 84.69(11) 1_555 1_555 n
O2 Mg1 O2 163.7(4) 1_555 2_555 n
O2 Mg1 B1 96.16(31) 1_555 1_555 n
O2 Mg1 B1 90.74(32) 1_555 2_555 n
O2 Mg1 H1 92.3(4) 1_555 1_555 n
O2 Mg1 H1 101.0(4) 1_555 2_555 n
O2 Mg1 H2 89.8(4) 1_555 1_555 n
O2 Mg1 H2 88.7(4) 1_555 2_555 n
B1 Mg1 B1 129.75(20) 1_555 2_555 n
B1 Mg1 H1 30.368(23) 1_555 1_555 n
B1 Mg1 H1 99.89(21) 1_555 2_555 n
B1 Mg1 H2 30.525(23) 1_555 1_555 n
B1 Mg1 H2 160.04(20) 1_555 2_555 n
H1 Mg1 H1 71.04(24) 1_555 2_555 n
H1 Mg1 H2 60.16(5) 1_555 1_555 n
H1 Mg1 H2 130.40(21) 1_555 2_555 n
H2 Mg1 H2 169.39(21) 1_555 2_555 n
C1 O1 C1 109.1(7) 1_555 2_555 n
O1 C1 C2 105.2(9) 1_555 1_555 n
O1 C1 D1 108.3(11) 1_555 1_555 n
O1 C1 D2 108.1(14) 1_555 1_555 n
C2 C1 D1 114.4(12) 1_555 1_555 n
C2 C1 D2 111.0(10) 1_555 1_555 n
D1 C1 D2 109.6(20) 1_555 1_555 n
C1 C2 C2 101.7(9) 1_555 2_555 n
C1 C2 D3 111.2(9) 1_555 1_555 n
C1 C2 D4 110.9(14) 1_555 1_555 n
C2 C2 D3 111.1(21) 2_555 1_555 n
C2 C2 D4 112.3(15) 2_555 1_555 n
D3 C2 D4 109.4(11) 1_555 1_555 n
C3 O2 C6 109.491(13) 1_555 1_555 n
O2 C3 C4 104.622(10) 1_555 1_555 n
O2 C3 D5 106.834(11) 1_555 1_555 n
O2 C3 D6 108.755(4) 1_555 1_555 n
C4 C3 D5 114.779(5) 1_555 1_555 n
C4 C3 D6 111.8884(33) 1_555 1_555 n
D5 C3 D6 109.5781(12) 1_555 1_555 n
C3 C4 C5 102.065(5) 1_555 1_555 n
C3 C4 D7 110.857(4) 1_555 1_555 n
C3 C4 D8 112.146(10) 1_555 1_555 n
C5 C4 D7 110.974(5) 1_555 1_555 n
C5 C4 D8 112.835(5) 1_555 1_555 n
D7 C4 D8 107.947(6) 1_555 1_555 n
C6 C5 C4 102.850(5) 1_555 1_555 n
C6 C5 D9 111.171(10) 1_555 1_555 n
C6 C5 D10 110.1448(32) 1_555 1_555 n
C4 C5 D9 113.216(5) 1_555 1_555 n
C4 C5 D10 110.667(5) 1_555 1_555 n
D9 C5 D10 108.700(7) 1_555 1_555 n
O2 C6 C5 105.796(10) 1_555 1_555 n
O2 C6 D11 107.833(12) 1_555 1_555 n
O2 C6 D12 107.7705(33) 1_555 1_555 n
C5 C6 D11 113.796(5) 1_555 1_555 n
C5 C6 D12 112.4974(23) 1_555 1_555 n
D11 C6 D12 108.8436(30) 1_555 1_555 n
H1 B1 H2 110.855(5) 1_555 1_555 n
H1 B1 H3 107.467(11) 1_555 1_555 n
H1 B1 H4 108.657(4) 1_555 1_555 n
H2 B1 H3 107.6576(28) 1_555 1_555 n
H2 B1 H4 108.8184(16) 1_555 1_555 n
H3 B1 H4 113.396(10) 1_555 1_555 n

loop_
_geom_bond_atom_site_label_1
_geom_bond_atom_site_label_2
_geom_bond_distance
_geom_bond_site_symmetry_2
_geom_bond_publ_flag
Mg1 O1 2.1142(27) 1_555 n
Mg1 O2 2.0995(23) 1_555 n
Mg1 B1 2.4479(16) 1_555 n
Mg1 H1 2.0308(26) 1_555 n
Mg1 H2 2.0515(26) 1_555 n
O1 C1 1.466(12) 1_555 n
C1 C2 1.520(9) 1_555 n
C1 D1 1.098(17) 1_555 n
C1 D2 1.102(22) 1_555 n
C2 C2 1.5324(19) 2_555 n
C2 D3 1.101(25) 1_555 n
C2 D4 1.097(19) 1_555 n
O2 C3 1.46211(10) 1_555 n
O2 C6 1.46824(15) 1_555 n
C3 C4 1.51917(21) 1_555 n
C3 D5 1.09671(14) 1_555 n
C3 D6 1.10405(12) 1_555 n
C4 C5 1.53464(23) 1_555 n
C4 D7 1.10084(10) 1_555 n
C4 D8 1.09736(10) 1_555 n
C5 C6 1.52340(21) 1_555 n
C5 D9 1.09757(10) 1_555 n
C5 D10 1.10076(10) 1_555 n
C6 D11 1.09649(11) 1_555 n
C6 D12 1.09981(12) 1_555 n
B1 H1 1.24021(12) 1_555 n
B1 H2 1.24464(13) 1_555 n
B1 H3 1.21563(13) 1_555 n
B1 H4 1.21722(18) 1_555 n
